data_2206766
loop_
_publ_author_name
'Laurent F. Bornaghi'
'Nicholas B. Drinnan'
'Tracie Ramsdale'
'Peter C. Healy'
'Alan R. White'

_publ_section_title
;Methyl
 3,4-<i>O</i>-dibenzoyl-2-<i>O</i>-benzyl-1-thio-\b-<small>L</small>-fucopyranoside
;
_journal_coeditor_code OB6555
_journal_issue 9
_journal_name_full 'Acta Crystallographica Section E'
_journal_page_first o2899
_journal_page_last o2901
_journal_paper_doi 10.1107/S160053680502516X
_journal_volume 61
_journal_year 2005
_chemical_formula_iupac 'C28 H28 O6 S'
_chemical_formula_moiety 'C28 H28 O6 S'
_chemical_formula_sum 'C28 H28 O6 S'
_chemical_formula_weight 492.57
_chemical_name_systematic
;
Methyl 2-O-benzyl-3,4-O-dibenzoyl-1-thio-\b-L-fucopyranoside
;
_space_group_IT_number 19
_symmetry_cell_setting orthorhombic
_symmetry_space_group_name_Hall 'P 2ac 2ab'
_symmetry_space_group_name_H-M 'P 21 21 21'
_atom_sites_solution_hydrogens geom
_atom_sites_solution_primary direct
_atom_sites_solution_secondary difmap
_cell_angle_alpha 90
_cell_angle_beta 90
_cell_angle_gamma 90
_cell_formula_units_Z 4
_cell_length_a 11.725(2)
_cell_length_b 20.396(3)
_cell_length_c 11.040(2)
_cell_measurement_reflns_used 25
_cell_measurement_temperature 295
_cell_measurement_theta_max 10.6
_cell_measurement_theta_min 7.7
_cell_volume 2640.1(8)
_computing_cell_refinement '<i>MSC/AFC7 Diffractometer ControlSoftware for Windows</i>'
_computing_data_collection
;<i>MSC/AFC7 Diffractometer Control Software for Windows</i> (Molecular
 Structure
Corporation, 1999)
;
_computing_data_reduction '<i>TEXSAN</i> <i>for Windows</i> (Molecular Structure Corporation, 2001)'
_computing_molecular_graphics 'ORTEP-3 (Farrugia, 1997)'
_computing_publication_material '<i>TEXSAN</i> <i>for Windows</i> and PLATON (Spek, 2003)'
_computing_structure_refinement '<i>TEXSAN</i> <i>for Windows</i> and SHELXL97 (Sheldrick, 1997)'
_computing_structure_solution '<i>TEXSAN</i> <i>for Windows</i>'
_diffrn_ambient_temperature 295.2
_diffrn_measured_fraction_theta_full 0.999
_diffrn_measured_fraction_theta_max 0.999
_diffrn_measurement_device 'Rigaku AFC-7R'
_diffrn_measurement_method \w
_diffrn_radiation_monochromator graphite
_diffrn_radiation_source 'Rigaku rotating anode'
_diffrn_radiation_type 'Mo K\a'
_diffrn_radiation_wavelength 0.7107
_diffrn_reflns_av_R_equivalents 0.0113
_diffrn_reflns_av_sigmaI/netI 0.0432
_diffrn_reflns_limit_h_max 15
_diffrn_reflns_limit_h_min 0
_diffrn_reflns_limit_k_max 26
_diffrn_reflns_limit_k_min -10
_diffrn_reflns_limit_l_max 14
_diffrn_reflns_limit_l_min -14
_diffrn_reflns_number 3971
_diffrn_reflns_reduction_process ' ?'
_diffrn_reflns_theta_full 27.50
_diffrn_reflns_theta_max 27.50
_diffrn_reflns_theta_min 2.53
_diffrn_standards_decay_% 0.16
_diffrn_standards_interval_count 150
_diffrn_standards_number 3
_exptl_absorpt_coefficient_mu 0.162
_exptl_absorpt_correction_type none
_exptl_crystal_colour colourless
_exptl_crystal_density_diffrn 1.239
_exptl_crystal_density_method 'not measured'
_exptl_crystal_description block
_exptl_crystal_F_000 1040
_exptl_crystal_size_max 0.350
_exptl_crystal_size_mid 0.200
_exptl_crystal_size_min 0.150
_refine_diff_density_max 0.571
_refine_diff_density_min -0.249
_refine_ls_abs_structure_details 'Flack (1983), 139 Friedel pairs'
_refine_ls_abs_structure_Flack -0.19(15)
_refine_ls_extinction_coef 0.0076(14)
_refine_ls_extinction_expression FC^*^=KFC[1+0.001XFC^2^\L^3^/SIN(2\Q)]^-1/4^
_refine_ls_extinction_method SHELXL97
_refine_ls_goodness_of_fit_ref 1.031
_refine_ls_hydrogen_treatment noref
_refine_ls_matrix_type full
_refine_ls_number_parameters 317
_refine_ls_number_reflns 3548
_refine_ls_number_restraints 0
_refine_ls_restrained_S_all 1.031
_refine_ls_R_factor_all 0.0932
_refine_ls_R_factor_gt 0.0465
_refine_ls_shift/su_max 0.000
_refine_ls_shift/su_mean 0.000
_refine_ls_structure_factor_coef Fsqd
_refine_ls_weighting_details 'calc w = 1/[\s^2^(Fo^2^)+(0.0607P)^2^+1.0014P] where P = (Fo^2^+2Fc^2^)/3'
_refine_ls_weighting_scheme calc
_refine_ls_wR_factor_gt 0.1209
_refine_ls_wR_factor_ref 0.1418
_reflns_number_gt 2276
_reflns_number_total 3548
_reflns_threshold_expression I>2\s(I)
_cod_data_source_file ob6555.cif
_cod_data_source_block 2
_cod_depositor_comments
;
The following automatic conversions were performed:
'_symmetry_cell_setting' value 'Orthorhombic' changed to 'orthorhombic'
according to '/home/saulius/struct/CIF-dictionaries/cif_core.dic'
dictionary named 'cif_core.dic' version 2.4.1 from 2010-06-29.

Automatic conversion script
Id: cif_fix_enum 1527 2010-12-29 10:47:43Z saulius 

The following automatic conversions were performed:

'_symmetry_cell_setting' value 'Orthorhombic' changed to
'orthorhombic' according to
/home/saulius/struct/CIF-dictionaries/cif_core.dic dictionary named
'cif_core.dic' version 2.4.1 from 2010-06-29.

Automatic conversion script
Id: cif_fix_values 1715 2011-07-08 13:25:40Z adriana 
;
_cod_database_code 2206766
_cod_database_fobs_code 2206766

loop_
_symmetry_equiv_pos_site_id
_symmetry_equiv_pos_as_xyz
1 x,y,z
2 1/2-x,-y,1/2+z
3 1/2+x,1/2-y,-z
4 -x,1/2+y,1/2-z

loop_
_atom_site_aniso_label
_atom_site_aniso_U_11
_atom_site_aniso_U_22
_atom_site_aniso_U_33
_atom_site_aniso_U_12
_atom_site_aniso_U_13
_atom_site_aniso_U_23
S1 0.0570(6) 0.0519(6) 0.0473(5) -0.0133(6) -0.0038(6) -0.0042(5)
O1 0.0475(15) 0.0414(14) 0.0462(15) -0.0006(13) -0.0048(13) 0.0058(12)
O2 0.074(2) 0.0609(19) 0.075(2) 0.0036(18) -0.018(2) 0.0060(18)
O3 0.0556(17) 0.0434(14) 0.0442(15) -0.0149(13) 0.0028(15) 0.0012(14)
O4 0.091(3) 0.074(2) 0.0467(18) -0.038(2) 0.0068(19) -0.0091(17)
O5 0.0391(15) 0.0572(17) 0.0592(18) -0.0052(13) 0.0005(15) -0.0006(15)
O6 0.058(2) 0.105(3) 0.121(3) -0.026(2) 0.002(2) -0.037(3)
C1 0.045(2) 0.042(2) 0.039(2) -0.0039(18) 0.0001(18) 0.0014(18)
C2 0.049(2) 0.041(2) 0.043(2) -0.0050(18) -0.0072(19) 0.0058(18)
C3 0.045(2) 0.0410(18) 0.042(2) -0.0072(19) 0.002(2) 0.0061(17)
C4 0.048(2) 0.050(2) 0.041(2) -0.003(2) -0.0081(19) 0.0024(19)
C5 0.048(2) 0.050(2) 0.042(2) -0.003(2) -0.008(2) 0.0039(18)
C6 0.070(3) 0.062(3) 0.064(3) -0.004(3) -0.018(3) 0.014(3)
C7 0.085(4) 0.063(3) 0.072(3) -0.029(3) 0.009(3) -0.008(3)
C8 0.095(5) 0.130(5) 0.069(4) 0.020(4) -0.011(3) -0.041(4)
C9 0.070(4) 0.051(3) 0.122(5) 0.017(3) -0.021(4) 0.002(3)
C10 0.091(5) 0.078(4) 0.108(5) -0.001(4) -0.022(4) -0.014(4)
C11 0.084(5) 0.166(8) 0.129(7) 0.031(6) -0.028(6) -0.061(7)
C12 0.242(14) 0.151(10) 0.066(5) 0.132(10) -0.034(7) -0.027(6)
C13 0.291(16) 0.092(6) 0.099(7) 0.043(9) 0.064(10) 0.013(5)
C14 0.133(7) 0.085(5) 0.155(8) 0.025(5) 0.042(7) -0.008(5)
C15 0.048(2) 0.046(2) 0.053(3) -0.010(2) -0.004(2) 0.0027(19)
C16 0.042(2) 0.042(2) 0.045(2) -0.0053(18) -0.0043(18) 0.0011(18)
C17 0.073(3) 0.057(3) 0.051(3) -0.017(2) 0.000(3) -0.001(2)
C18 0.098(4) 0.074(3) 0.050(3) -0.021(3) 0.007(3) 0.008(3)
C19 0.069(3) 0.059(3) 0.066(3) -0.008(3) 0.010(3) 0.019(2)
C20 0.064(3) 0.049(2) 0.078(4) -0.013(2) 0.003(3) 0.007(2)
C21 0.061(3) 0.053(2) 0.059(3) -0.015(2) -0.002(2) -0.002(2)
C22 0.044(2) 0.071(3) 0.073(3) -0.006(2) -0.003(3) 0.000(3)
C23 0.038(2) 0.082(3) 0.070(3) 0.004(2) 0.000(2) -0.003(3)
C24 0.053(3) 0.122(5) 0.153(7) -0.017(4) 0.019(4) -0.036(5)
C25 0.054(3) 0.178(8) 0.156(8) -0.001(5) 0.030(4) -0.055(7)
C26 0.061(4) 0.155(7) 0.142(7) 0.014(5) 0.007(4) -0.052(6)
C27 0.067(4) 0.100(5) 0.143(6) 0.010(4) 0.008(4) -0.030(5)
C28 0.054(3) 0.076(3) 0.094(4) -0.003(3) 0.009(3) -0.009(3)

loop_
_atom_site_label
_atom_site_fract_x
_atom_site_fract_y
_atom_site_fract_z
_atom_site_U_iso_or_equiv
_atom_site_thermal_displace_type
_atom_site_occupancy
_atom_site_type_symbol
S1 0.62705(10) 0.07990(5) 0.29830(10) 0.0521(3) Uani 1.000 S
O1 0.7890(2) 0.08912(12) 0.4631(2) 0.0450(8) Uani 1.000 O
O2 0.7189(3) 0.21242(16) 0.2311(3) 0.0700(11) Uani 1.000 O
O3 0.9391(2) 0.24934(12) 0.3008(2) 0.0477(9) Uani 1.000 O
O4 0.9805(3) 0.32486(16) 0.4414(3) 0.0706(13) Uani 1.000 O
O5 1.0077(2) 0.12655(15) 0.3887(3) 0.0518(10) Uani 1.000 O
O6 1.1656(3) 0.1882(2) 0.4125(4) 0.0947(16) Uani 1.000 O
C1 0.7149(3) 0.13059(19) 0.3941(4) 0.0420(12) Uani 1.000 C
C2 0.7850(3) 0.17506(18) 0.3115(4) 0.0443(12) Uani 1.000 C
C3 0.8697(4) 0.21383(17) 0.3864(4) 0.0427(11) Uani 1.000 C
C4 0.9410(4) 0.1689(2) 0.4655(4) 0.0463(12) Uani 1.000 C
C5 0.8635(4) 0.12621(19) 0.5412(3) 0.0467(12) Uani 1.000 C
C6 0.9258(4) 0.0772(2) 0.6198(4) 0.0653(17) Uani 1.000 C
C7 0.5506(5) 0.0326(2) 0.4073(5) 0.0733(19) Uani 1.000 C
C8 0.6625(6) 0.2583(4) 0.2857(6) 0.098(3) Uani 1.000 C
C9 0.5777(5) 0.2887(3) 0.1842(7) 0.081(2) Uani 1.000 C
C10 0.4689(6) 0.2701(3) 0.1895(6) 0.092(3) Uani 1.000 C
C11 0.3866(7) 0.2935(5) 0.1169(9) 0.126(4) Uani 1.000 C
C12 0.4195(13) 0.3360(6) 0.0296(8) 0.153(6) Uani 1.000 C
C13 0.5287(15) 0.3586(5) 0.0136(10) 0.161(6) Uani 1.000 C
C14 0.6088(8) 0.3326(4) 0.0989(10) 0.124(4) Uani 1.000 C
C15 0.9862(4) 0.3061(2) 0.3375(4) 0.0490(14) Uani 1.000 C
C16 1.0427(3) 0.34192(18) 0.2375(4) 0.0430(12) Uani 1.000 C
C17 1.0345(4) 0.3222(2) 0.1188(4) 0.0603(17) Uani 1.000 C
C18 1.0820(5) 0.3592(3) 0.0267(5) 0.0740(19) Uani 1.000 C
C19 1.1397(4) 0.4166(2) 0.0551(4) 0.0647(17) Uani 1.000 C
C20 1.1500(4) 0.4358(2) 0.1723(5) 0.0637(18) Uani 1.000 C
C21 1.1029(4) 0.3986(2) 0.2652(4) 0.0577(16) Uani 1.000 C
C22 1.1195(4) 0.1399(2) 0.3700(5) 0.0627(16) Uani 1.000 C
C23 1.1722(4) 0.0912(3) 0.2883(5) 0.0633(16) Uani 1.000 C
C24 1.2782(5) 0.1039(4) 0.2420(7) 0.109(3) Uani 1.000 C
C25 1.3284(5) 0.0593(5) 0.1633(8) 0.129(4) Uani 1.000 C
C26 1.2746(5) 0.0025(5) 0.1329(8) 0.119(4) Uani 1.000 C
C27 1.1692(5) -0.0114(3) 0.1805(7) 0.103(3) Uani 1.000 C
C28 1.1194(4) 0.0332(3) 0.2586(5) 0.0747(19) Uani 1.000 C
H1 0.66830 0.15590 0.44750 0.0470 Uiso 1.000 H
H2 0.82940 0.14680 0.26280 0.0520 Uiso 1.000 H
H3 0.82950 0.24400 0.43720 0.0500 Uiso 1.000 H
H4 0.98970 0.19380 0.51630 0.0540 Uiso 1.000 H
H5 0.81840 0.15350 0.59150 0.0550 Uiso 1.000 H
H6A 0.87290 0.05570 0.67150 0.0780 Uiso 1.000 H
H6B 0.96270 0.04560 0.57000 0.0780 Uiso 1.000 H
H6C 0.98110 0.09940 0.66750 0.0780 Uiso 1.000 H
H7A 0.51410 0.06130 0.46310 0.0880 Uiso 1.000 H
H7B 0.49610 0.00630 0.36800 0.0880 Uiso 1.000 H
H7C 0.60320 0.00550 0.45050 0.0880 Uiso 1.000 H
H8A 0.62210 0.24360 0.34960 0.1260 Uiso 1.000 H
H8B 0.71530 0.29280 0.30830 0.1260 Uiso 1.000 H
H10 0.44780 0.23890 0.24750 0.1090 Uiso 1.000 H
H11 0.31010 0.28140 0.12270 0.1540 Uiso 1.000 H
H12 0.36620 0.35340 -0.02710 0.1780 Uiso 1.000 H
H13 0.55300 0.38830 -0.04940 0.1920 Uiso 1.000 H
H14 0.68580 0.34670 0.09580 0.1450 Uiso 1.000 H
H17 0.99420 0.28290 0.10070 0.0720 Uiso 1.000 H
H18 1.07500 0.34500 -0.05500 0.0880 Uiso 1.000 H
H19 1.17330 0.44170 -0.00790 0.0760 Uiso 1.000 H
H20 1.18850 0.47550 0.19100 0.0740 Uiso 1.000 H
H21 1.11190 0.41140 0.34740 0.0660 Uiso 1.000 H
H24 1.31730 0.14370 0.26290 0.1270 Uiso 1.000 H
H25 1.40150 0.06940 0.12910 0.1580 Uiso 1.000 H
H26 1.31000 -0.02710 0.07970 0.1440 Uiso 1.000 H
H27 1.13160 -0.05040 0.15950 0.1280 Uiso 1.000 H
H28 1.04740 0.02370 0.29320 0.0900 Uiso 1.000 H

loop_
_atom_type_symbol
_atom_type_description
_atom_type_scat_dispersion_real
_atom_type_scat_dispersion_imag
_atom_type_scat_source
S S 0.1246 0.1234 'International Tables Vol C Tables 4.2.6.8 and 6.1.1.4'
O O 0.0106 0.0060 'International Tables Vol C Tables 4.2.6.8 and 6.1.1.4'
H H 0.0000 0.0000 'International Tables Vol C Tables 4.2.6.8 and 6.1.1.4'
C C 0.0033 0.0016 'International Tables Vol C Tables 4.2.6.8 and 6.1.1.4'

loop_
_geom_angle_atom_site_label_1
_geom_angle_atom_site_label_2
_geom_angle_atom_site_label_3
_geom_angle
_geom_angle_publ_flag
C1 S1 C7 101.6(2) yes
C1 O1 C5 112.1(3) yes
C2 O2 C8 112.3(4) yes
C3 O3 C15 117.8(3) yes
C4 O5 C22 119.6(3) yes
S1 C1 O1 108.7(2) ?
S1 C1 C2 107.3(3) ?
O1 C1 C2 110.0(3) ?
O2 C2 C1 113.8(3) ?
O2 C2 C3 115.1(3) ?
C1 C2 C3 109.7(4) no
O3 C3 C2 105.9(3) ?
O3 C3 C4 111.7(4) ?
C2 C3 C4 111.1(3) no
O5 C4 C3 108.8(3) ?
O5 C4 C5 107.9(3) ?
C3 C4 C5 109.6(4) no
O1 C5 C4 109.6(3) ?
O1 C5 C6 106.8(3) ?
C4 C5 C6 114.1(4) no
O2 C8 C9 105.5(5) ?
C8 C9 C10 116.6(6) no
C8 C9 C14 124.8(6) no
C10 C9 C14 118.6(7) no
C9 C10 C11 124.1(7) no
C10 C11 C12 116.6(9) no
C11 C12 C13 125.0(11) no
C12 C13 C14 113.8(10) no
C9 C14 C13 121.8(9) no
O3 C15 O4 122.3(4) ?
O3 C15 C16 112.6(3) ?
O4 C15 C16 125.1(4) ?
C15 C16 C17 122.4(4) no
C15 C16 C21 118.3(4) no
C17 C16 C21 119.3(4) no
C16 C17 C18 120.9(4) no
C17 C18 C19 119.4(5) no
C18 C19 C20 120.1(4) no
C19 C20 C21 120.7(4) no
C16 C21 C20 119.6(4) no
O5 C22 O6 122.2(4) ?
O5 C22 C23 111.3(4) ?
O6 C22 C23 126.4(5) ?
C22 C23 C24 118.7(6) no
C22 C23 C28 122.4(4) no
C24 C23 C28 118.9(6) no
C23 C24 C25 119.6(7) no
C24 C25 C26 121.0(6) no
C25 C26 C27 119.9(8) no
C26 C27 C28 118.9(6) no
C23 C28 C27 121.6(5) no
S1 C1 H1 110.00 no
O1 C1 H1 110.00 no
C2 C1 H1 111.00 no
O2 C2 H2 106.00 no
C1 C2 H2 106.00 no
C3 C2 H2 106.00 no
O3 C3 H3 110.00 no
C2 C3 H3 109.00 no
C4 C3 H3 109.00 no
O5 C4 H4 110.00 no
C3 C4 H4 110.00 no
C5 C4 H4 110.00 no
O1 C5 H5 109.00 no
C4 C5 H5 109.00 no
C6 C5 H5 109.00 no
C5 C6 H6A 110.00 no
C5 C6 H6B 110.00 no
C5 C6 H6C 109.00 no
H6A C6 H6B 109.00 no
H6A C6 H6C 109.00 no
H6B C6 H6C 109.00 no
S1 C7 H7A 109.00 no
S1 C7 H7B 110.00 no
S1 C7 H7C 109.00 no
H7A C7 H7B 110.00 no
H7A C7 H7C 109.00 no
H7B C7 H7C 110.00 no
O2 C8 H8A 113.00 no
O2 C8 H8B 109.00 no
C9 C8 H8A 110.00 no
C9 C8 H8B 107.00 no
H8A C8 H8B 112.00 no
C9 C10 H10 118.00 no
C11 C10 H10 117.00 no
C10 C11 H11 124.00 no
C12 C11 H11 120.00 no
C11 C12 H12 121.00 no
C13 C12 H12 114.00 no
C12 C13 H13 125.00 no
C14 C13 H13 121.00 no
C9 C14 H14 119.00 no
C13 C14 H14 119.00 no
C16 C17 H17 119.00 no
C18 C17 H17 120.00 no
C17 C18 H18 120.00 no
C19 C18 H18 121.00 no
C18 C19 H19 119.00 no
C20 C19 H19 120.00 no
C19 C20 H20 120.00 no
C21 C20 H20 120.00 no
C16 C21 H21 120.00 no
C20 C21 H21 121.00 no
C23 C24 H24 120.00 no
C25 C24 H24 120.00 no
C24 C25 H25 119.00 no
C26 C25 H25 120.00 no
C25 C26 H26 120.00 no
C27 C26 H26 120.00 no
C26 C27 H27 120.00 no
C28 C27 H27 121.00 no
C23 C28 H28 119.00 no
C27 C28 H28 120.00 no

loop_
_geom_bond_atom_site_label_1
_geom_bond_atom_site_label_2
_geom_bond_distance
_geom_bond_publ_flag
S1 C1 1.802(4) yes
S1 C7 1.784(5) yes
O1 C1 1.432(5) yes
O1 C5 1.442(5) yes
O2 C2 1.403(5) yes
O2 C8 1.295(8) yes
O3 C3 1.442(5) yes
O3 C15 1.345(5) yes
O4 C15 1.211(5) yes
O5 C4 1.441(5) yes
O5 C22 1.355(5) yes
O6 C22 1.218(6) yes
C1 C2 1.526(6) no
C2 C3 1.515(6) no
C3 C4 1.517(6) no
C4 C5 1.511(6) no
C5 C6 1.512(6) no
C8 C9 1.621(10) no
C9 C10 1.332(9) no
C9 C14 1.350(12) no
C10 C11 1.342(11) no
C11 C12 1.352(15) no
C12 C13 1.37(2) no
C13 C14 1.432(17) no
C15 C16 1.480(6) no
C16 C17 1.374(6) no
C16 C21 1.389(6) no
C17 C18 1.383(7) no
C18 C19 1.388(7) no
C19 C20 1.357(7) no
C20 C21 1.390(7) no
C22 C23 1.477(7) no
C23 C24 1.369(8) no
C23 C28 1.375(8) no
C24 C25 1.389(12) no
C25 C26 1.361(13) no
C26 C27 1.373(9) no
C27 C28 1.383(9) no
C1 H1 0.9600 no
C2 H2 0.9400 no
C3 H3 0.9600 no
C4 H4 0.9500 no
C5 H5 0.9500 no
C6 H6A 0.9500 no
C6 H6B 0.9500 no
C6 H6C 0.9500 no
C7 H7A 0.9500 no
C7 H7B 0.9400 no
C7 H7C 0.9600 no
C8 H8A 0.9000 no
C8 H8B 0.9700 no
C10 H10 0.9400 no
C11 H11 0.9300 no
C12 H12 0.9500 no
C13 H13 0.9700 no
C14 H14 0.9500 no
C17 H17 0.9500 no
C18 H18 0.9500 no
C19 H19 0.9500 no
C20 H20 0.9500 no
C21 H21 0.9500 no
C24 H24 0.9600 no
C25 H25 0.9600 no
C26 H26 0.9400 no
C27 H27 0.9400 no
C28 H28 0.9500 no

loop_
_geom_contact_atom_site_label_1
_geom_contact_atom_site_label_2
_geom_contact_distance
_geom_contact_site_symmetry_2
_geom_contact_publ_flag
S1 O2 3.003(4) . no
S1 C8 3.665(8) . no
S1 H6A 3.1000 2_654 no
S1 H18 3.1500 3_455 no
S1 H20 3.0400 4_745 no
O1 O5 2.799(3) . no
O2 O3 2.797(4) . no
O2 S1 3.003(4) . no
O3 C8 3.253(7) . no
O3 O6 3.183(4) . no
O3 O2 2.797(4) . no
O3 O5 2.804(4) . no
O3 C22 3.169(5) . no
O4 C1 3.417(5) 3_556 no
O4 C4 3.226(5) . no
O5 O1 2.799(3) . no
O5 O3 2.804(4) . no
O6 C15 3.300(6) . no
O6 O3 3.183(4) . no
O1 H7C 2.7700 . no
O1 H20 2.8900 4_745 no
O2 H18 2.8300 3_455 no
O3 H17 2.4000 . no
O3 H8B 2.7700 . no
O4 H4 2.8000 . no
O4 H21 2.5600 . no
O4 H3 2.4200 . no
O4 H1 2.5500 3_556 no
O4 H7A 2.5800 3_556 no
O5 H28 2.3900 . no
O5 H2 2.5400 . no
O5 H6B 2.6500 . no
O6 H4 2.3600 . no
O6 H24 2.5900 . no
O6 H3 2.8900 3_556 no
C1 O4 3.417(5) 3_456 no
C4 O4 3.226(5) . no
C8 O3 3.253(7) . no
C8 S1 3.665(8) . no
C15 O6 3.300(6) . no
C22 O3 3.169(5) . no
C1 H8A 2.6000 . no
C3 H8B 2.5700 . no
C3 H8A 2.9900 . no
C7 H21 3.0300 3_456 no
C8 H3 2.5900 . no
C8 H1 2.7500 . no
C9 H6C 3.0300 3_456 no
C9 H18 3.0800 3_455 no
C10 H18 3.0400 3_455 no
C10 H6C 3.1000 3_456 no
C12 H17 2.9500 3_455 no
C15 H4 3.0200 . no
C18 H25 3.0900 3_455 no
C19 H12 3.0900 1_655 no
C20 H28 2.9500 4_755 no
C21 H27 3.0500 4_755 no
C23 H13 3.0100 3_555 no
C28 H13 2.9200 3_555 no
H1 C8 2.7500 . no
H1 H5 2.3700 . no
H1 H8A 2.1600 . no
H1 O4 2.5500 3_456 no
H2 O5 2.5400 . no
H3 O4 2.4200 . no
H3 C8 2.5900 . no
H3 H5 2.5200 . no
H3 H8B 2.1900 . no
H3 O6 2.8900 3_456 no
H4 O4 2.8000 . no
H4 O6 2.3600 . no
H4 C15 3.0200 . no
H4 H6C 2.5500 . no
H4 H8A 2.5000 3_556 no
H5 H1 2.3700 . no
H5 H3 2.5200 . no
H6A S1 3.1000 2_655 no
H6B O5 2.6500 . no
H6C H4 2.5500 . no
H6C C9 3.0300 3_556 no
H6C C10 3.1000 3_556 no
H7A O4 2.5800 3_456 no
H7A H21 2.4500 3_456 no
H7C O1 2.7700 . no
H8A C1 2.6000 . no
H8A C3 2.9900 . no
H8A H1 2.1600 . no
H8A H10 2.3400 . no
H8A H4 2.5000 3_456 no
H8B O3 2.7700 . no
H8B C3 2.5700 . no
H8B H3 2.1900 . no
H10 H8A 2.3400 . no
H10 H24 2.4800 1_455 no
H12 C19 3.0900 1_455 no
H13 C23 3.0100 3_455 no
H13 C28 2.9200 3_455 no
H17 O3 2.4000 . no
H17 C12 2.9500 3_555 no
H18 S1 3.1500 3_555 no
H18 O2 2.8300 3_555 no
H18 C9 3.0800 3_555 no
H18 C10 3.0400 3_555 no
H20 S1 3.0400 4_755 no
H20 O1 2.8900 4_755 no
H21 O4 2.5600 . no
H21 C7 3.0300 3_556 no
H21 H7A 2.4500 3_556 no
H24 O6 2.5900 . no
H24 H10 2.4800 1_655 no
H25 C18 3.0900 3_555 no
H27 C21 3.0500 4_745 no
H28 O5 2.3900 . no
H28 C20 2.9500 4_745 no

loop_
_geom_hbond_atom_site_label_D
_geom_hbond_atom_site_label_H
_geom_hbond_atom_site_label_A
_geom_hbond_site_symmetry_A
_geom_hbond_distance_DH
_geom_hbond_distance_HA
_geom_hbond_distance_DA
_geom_hbond_angle_DHA
_geom_hbond_publ_flag
C1 H1 O4 3_456 0.96 2.55 3.417(5) 151 yes
C2 H2 O5 . 0.94 2.54 2.920(4) 104 yes
C4 H4 O6 . 0.95 2.36 2.726(6) 102 yes
C7 H7A O4 3_456 0.95 2.58 3.452(6) 152 yes
C17 H17 O3 . 0.95 2.40 2.738(5) 100 yes
C28 H28 O5 . 0.95 2.39 2.721(6) 100 yes

loop_
_geom_torsion_atom_site_label_1
_geom_torsion_atom_site_label_2
_geom_torsion_atom_site_label_3
_geom_torsion_atom_site_label_4
_geom_torsion
_geom_torsion_publ_flag
C7 S1 C1 O1 61.8(3) no
C7 S1 C1 C2 -179.2(3) no
C5 O1 C1 S1 179.2(2) no
C5 O1 C1 C2 62.0(4) no
C1 O1 C5 C6 172.9(3) no
C1 O1 C5 C4 -63.0(4) no
C8 O2 C2 C3 -56.9(6) no
C8 O2 C2 C1 70.9(5) no
C2 O2 C8 C9 -171.7(4) no
C15 O3 C3 C4 -86.4(4) no
C3 O3 C15 O4 6.6(6) no
C3 O3 C15 C16 -172.6(3) no
C15 O3 C3 C2 152.5(3) no
C22 O5 C4 C3 101.6(4) no
C22 O5 C4 C5 -139.7(4) no
C4 O5 C22 O6 -2.7(7) no
C4 O5 C22 C23 -179.6(4) no
S1 C1 C2 C3 -174.0(3) no
O1 C1 C2 O2 173.5(3) no
O1 C1 C2 C3 -56.0(4) no
S1 C1 C2 O2 55.4(4) no
C1 C2 C3 C4 53.1(4) no
O2 C2 C3 O3 -55.6(4) no
O2 C2 C3 C4 -177.1(4) no
C1 C2 C3 O3 174.6(3) no
O3 C3 C4 O5 -54.6(4) no
O3 C3 C4 C5 -172.3(3) no
C2 C3 C4 O5 63.5(4) no
C2 C3 C4 C5 -54.2(5) no
C3 C4 C5 C6 177.4(3) no
O5 C4 C5 O1 -60.6(4) no
O5 C4 C5 C6 59.1(4) no
C3 C4 C5 O1 57.7(4) no
O2 C8 C9 C14 -80.1(9) no
O2 C8 C9 C10 102.3(7) no
C8 C9 C10 C11 176.0(7) no
C10 C9 C14 C13 -1.0(13) no
C14 C9 C10 C11 -1.7(12) no
C8 C9 C14 C13 -178.5(8) no
C9 C10 C11 C12 3.6(13) no
C10 C11 C12 C13 -2.8(16) no
C11 C12 C13 C14 0.4(16) no
C12 C13 C14 C9 1.6(14) no
O4 C15 C16 C21 6.1(7) no
O4 C15 C16 C17 -171.9(4) no
O3 C15 C16 C17 7.4(6) no
O3 C15 C16 C21 -174.7(4) no
C21 C16 C17 C18 -2.2(7) no
C15 C16 C21 C20 -175.5(4) no
C17 C16 C21 C20 2.5(6) no
C15 C16 C17 C18 175.7(4) no
C16 C17 C18 C19 0.7(8) no
C17 C18 C19 C20 0.5(8) no
C18 C19 C20 C21 -0.2(7) no
C19 C20 C21 C16 -1.3(7) no
O5 C22 C23 C24 168.0(5) no
O5 C22 C23 C28 -13.0(7) no
O6 C22 C23 C24 -8.7(9) no
O6 C22 C23 C28 170.3(5) no
C24 C23 C28 C27 -2.0(9) no
C22 C23 C24 C25 -178.9(6) no
C28 C23 C24 C25 2.1(10) no
C22 C23 C28 C27 179.0(6) no
C23 C24 C25 C26 -1.1(12) no
C24 C25 C26 C27 -0.1(13) no
C25 C26 C27 C28 0.3(12) no
C26 C27 C28 C23 0.8(10) no

loop_
_cod_related_entry_id
_cod_related_entry_database
_cod_related_entry_code
1 ChemSpider 21180350
